data_1516727
loop_
_publ_author_name
'Marsh, Barrie J.'
'Adams, Harry'
'Barker, Mike D.'
'Kutama, Ibrahim U.'
'Jones, Simon'

_publ_section_title
;
 Enantioselective Catalytic Desymmetrization of Maleimides by Temporary
 Removal of an Internal Mirror Plane and Stereoablative Over-reduction:
 Synthesis of (R)-Pyrrolam A.
;
_journal_issue 14
_journal_name_full 'Organic letters'
_journal_page_first 3780
_journal_paper_doi 10.1021/ol5016702
_journal_volume 16
_journal_year 2014
_chemical_absolute_configuration unk
_chemical_formula_moiety 'C26 H23 N O3'
_chemical_formula_sum 'C26 H23 N O3'
_chemical_formula_weight 397.45
_chemical_name_systematic
;

 ?

;
_space_group_IT_number 19
_symmetry_cell_setting orthorhombic
_symmetry_space_group_name_Hall 'P 2ac 2ab'
_symmetry_space_group_name_H-M 'P 21 21 21'
_atom_sites_solution_hydrogens geom
_atom_sites_solution_primary direct
_atom_sites_solution_secondary difmap
_audit_creation_method SHELXL-97
_cell_angle_alpha 90.00
_cell_angle_beta 90.00
_cell_angle_gamma 90.00
_cell_formula_units_Z 4
_cell_length_a 8.755(3)
_cell_length_b 11.955(3)
_cell_length_c 19.235(5)
_cell_measurement_reflns_used 697
_cell_measurement_temperature 150(2)
_cell_measurement_theta_max 17.45
_cell_measurement_theta_min 2.56
_cell_volume 2013.3(10)
_computing_cell_refinement 'Bruker SMART'
_computing_data_collection 'Bruker SMART'
_computing_data_reduction 'Bruker SAINT'
_computing_molecular_graphics 'Bruker SHELXTL'
_computing_publication_material 'Bruker SHELXTL'
_computing_structure_refinement 'SHELXL-97 (Sheldrick, 1997)'
_computing_structure_solution 'SHELXS-97 (Sheldrick, 1990)'
_diffrn_ambient_temperature 150(2)
_diffrn_detector_area_resol_mean 100
_diffrn_measured_fraction_theta_full 1.000
_diffrn_measured_fraction_theta_max 1.000
_diffrn_measurement_device_type 'CCD area detector'
_diffrn_measurement_method 'phi and omega scans'
_diffrn_radiation_monochromator graphite
_diffrn_radiation_source 'fine-focus sealed tube'
_diffrn_radiation_type MoK\a
_diffrn_radiation_wavelength 0.71073
_diffrn_reflns_av_R_equivalents 0.1198
_diffrn_reflns_av_sigmaI/netI 0.1414
_diffrn_reflns_limit_h_max 11
_diffrn_reflns_limit_h_min -11
_diffrn_reflns_limit_k_max 15
_diffrn_reflns_limit_k_min -15
_diffrn_reflns_limit_l_max 24
_diffrn_reflns_limit_l_min -24
_diffrn_reflns_number 17791
_diffrn_reflns_theta_full 25.00
_diffrn_reflns_theta_max 27.50
_diffrn_reflns_theta_min 2.01
_diffrn_standards_decay_% 0
_diffrn_standards_number 0
_exptl_absorpt_coefficient_mu 0.086
_exptl_absorpt_correction_T_max 0.9966
_exptl_absorpt_correction_T_min 0.9890
_exptl_absorpt_correction_type multi-scan
_exptl_absorpt_process_details sadabs
_exptl_crystal_colour colourless
_exptl_crystal_density_diffrn 1.311
_exptl_crystal_density_method 'not measured'
_exptl_crystal_description NEEDLE
_exptl_crystal_F_000 840
_exptl_crystal_size_max 0.13
_exptl_crystal_size_mid 0.04
_exptl_crystal_size_min 0.04
_refine_diff_density_max 0.262
_refine_diff_density_min -0.242
_refine_diff_density_rms 0.060
_refine_ls_abs_structure_details 'Flack H D (1983), Acta Cryst. A39, 876-881'
_refine_ls_extinction_method none
_refine_ls_goodness_of_fit_ref 1.060
_refine_ls_hydrogen_treatment constr
_refine_ls_matrix_type full
_refine_ls_number_parameters 274
_refine_ls_number_reflns 2628
_refine_ls_number_restraints 0
_refine_ls_restrained_S_all 1.060
_refine_ls_R_factor_all 0.1801
_refine_ls_R_factor_gt 0.0754
_refine_ls_shift/su_max 0.001
_refine_ls_shift/su_mean 0.000
_refine_ls_structure_factor_coef Fsqd
_refine_ls_weighting_details 'calc w=1/[\s^2^(Fo^2^)+(0.0476P)^2^+0.0000P] where P=(Fo^2^+2Fc^2^)/3'
_refine_ls_weighting_scheme calc
_refine_ls_wR_factor_gt 0.1125
_refine_ls_wR_factor_ref 0.1477
_reflns_number_gt 1301
_reflns_number_total 2628
_reflns_threshold_expression >2sigma(I)
_cod_data_source_file ol5016702_si_002.cif
_cod_data_source_block iah118_0m
_cod_depositor_comments
;
The following automatic conversions were performed:

'_symmetry_cell_setting' value 'Orthorhombic' changed to
'orthorhombic' according to
/usr/data/users/saulius/crontab/automatic-downloads/rss-feeds/ACS/lib/dictionaries/cif_core.dic
dictionary named 'cif_core.dic' version 2.4.2 from
2011-04-26.

'_refine_ls_hydrogen_treatment' value 'CONSTR' changed
to 'constr' according to
/usr/data/users/saulius/crontab/automatic-downloads/rss-feeds/ACS/lib/dictionaries/cif_core.dic
dictionary named 'cif_core.dic' version 2.4.2 from 2011-04-26.

Automatic conversion script
Id: cif_fix_values 2281 2013-09-26 08:29:07Z andrius 

 Adding full bibliography for 1516726--1516727.cif.
;
_cod_original_sg_symbol_H-M P2(1)2(1)2(1)
_cod_database_code 1516727

loop_
_symmetry_equiv_pos_as_xyz
'x, y, z'
'-x+1/2, -y, z+1/2'
'-x, y+1/2, -z+1/2'
'x+1/2, -y+1/2, -z'

loop_
_atom_site_label
_atom_site_type_symbol
_atom_site_fract_x
_atom_site_fract_y
_atom_site_fract_z
_atom_site_U_iso_or_equiv
_atom_site_adp_type
_atom_site_occupancy
_atom_site_symmetry_multiplicity
_atom_site_calc_flag
_atom_site_refinement_flags
N1 N 0.9800(6) 0.2896(4) 0.1063(2) 0.0289(13) Uani 1 1 d .
O1 O 0.9214(5) 0.2519(3) -0.00737(19) 0.0352(11) Uani 1 1 d .
O2 O 0.6083(5) 0.6601(3) 0.1490(2) 0.0385(12) Uani 1 1 d .
O3 O 1.1583(5) 0.3035(3) 0.19923(18) 0.0339(11) Uani 1 1 d .
C1 C 0.9642(7) 0.0159(5) 0.0454(3) 0.0240(14) Uani 1 1 d .
H1 H 0.9384 0.0097 -0.0051 0.029 Uiso 1 1 calc R
C2 C 1.0535(7) -0.0852(4) 0.0716(3) 0.0252(14) Uani 1 1 d .
C3 C 1.1059(8) -0.1729(5) 0.0304(3) 0.0337(16) Uani 1 1 d .
H3 H 1.0801 -0.1765 -0.0175 0.040 Uiso 1 1 calc R
C4 C 1.1963(8) -0.2550(5) 0.0603(3) 0.0439(18) Uani 1 1 d .
H4 H 1.2309 -0.3162 0.0331 0.053 Uiso 1 1 calc R
C5 C 1.2360(7) -0.2480(5) 0.1296(3) 0.0401(17) Uani 1 1 d .
H5 H 1.3021 -0.3027 0.1491 0.048 Uiso 1 1 calc R
C6 C 1.1808(7) -0.1624(5) 0.1709(3) 0.0361(16) Uani 1 1 d .
H6 H 1.2054 -0.1595 0.2190 0.043 Uiso 1 1 calc R
C7 C 1.0888(7) -0.0807(5) 0.1411(3) 0.0301(15) Uani 1 1 d .
C8 C 1.0252(7) 0.0225(5) 0.1777(3) 0.0289(15) Uani 1 1 d .
H8 H 1.0463 0.0217 0.2288 0.035 Uiso 1 1 calc R
C9 C 0.8579(7) 0.0320(4) 0.1620(3) 0.0266(14) Uani 1 1 d .
C10 C 0.7413(8) 0.0508(5) 0.2088(3) 0.0369(17) Uani 1 1 d .
H10 H 0.7635 0.0543 0.2571 0.044 Uiso 1 1 calc R
C11 C 0.5923(8) 0.0648(5) 0.1861(3) 0.0386(17) Uani 1 1 d .
H11 H 0.5126 0.0768 0.2188 0.046 Uiso 1 1 calc R
C12 C 0.5599(8) 0.0611(5) 0.1152(3) 0.0384(16) Uani 1 1 d .
H12 H 0.4579 0.0703 0.0992 0.046 Uiso 1 1 calc R
C13 C 0.6773(8) 0.0438(4) 0.0681(3) 0.0320(15) Uani 1 1 d .
H13 H 0.6553 0.0423 0.0197 0.038 Uiso 1 1 calc R
C14 C 0.8239(7) 0.0289(4) 0.0900(3) 0.0251(14) Uani 1 1 d .
C15 C 1.0672(7) 0.1185(5) 0.0610(3) 0.0277(14) Uani 1 1 d .
H15 H 1.1630 0.1151 0.0328 0.033 Uiso 1 1 calc R
C16 C 1.1055(7) 0.1228(4) 0.1399(3) 0.0272(14) Uani 1 1 d .
H16 H 1.2185 0.1176 0.1466 0.033 Uiso 1 1 calc R
C17 C 1.0479(7) 0.2363(5) 0.1672(3) 0.0280(14) Uani 1 1 d .
H17 H 0.9647 0.2217 0.2017 0.034 Uiso 1 1 calc R
C18 C 0.9832(7) 0.2260(5) 0.0476(3) 0.0303(16) Uani 1 1 d .
C19 C 0.8876(7) 0.3866(5) 0.1148(3) 0.0304(15) Uani 1 1 d .
C20 C 0.9546(7) 0.4916(5) 0.1185(3) 0.0328(15) Uani 1 1 d .
H20 H 1.0620 0.4993 0.1132 0.039 Uiso 1 1 calc R
C21 C 0.8634(7) 0.5866(5) 0.1300(3) 0.0324(16) Uani 1 1 d .
H21 H 0.9087 0.6587 0.1324 0.039 Uiso 1 1 calc R
C22 C 0.7108(8) 0.5747(5) 0.1378(3) 0.0312(16) Uani 1 1 d .
C23 C 0.6425(8) 0.4694(5) 0.1326(3) 0.0409(17) Uani 1 1 d .
H23 H 0.5349 0.4620 0.1372 0.049 Uiso 1 1 calc R
C24 C 0.7321(8) 0.3760(5) 0.1209(3) 0.0372(17) Uani 1 1 d .
H24 H 0.6859 0.3044 0.1169 0.045 Uiso 1 1 calc R
C25 C 1.2899(8) 0.3280(5) 0.1587(3) 0.0477(19) Uani 1 1 d .
H25A H 1.3442 0.2585 0.1480 0.072 Uiso 1 1 calc R
H25B H 1.3574 0.3781 0.1849 0.072 Uiso 1 1 calc R
H25C H 1.2587 0.3645 0.1153 0.072 Uiso 1 1 calc R
C26 C 0.6698(8) 0.7719(5) 0.1491(3) 0.0469(19) Uani 1 1 d .
H26A H 0.7435 0.7795 0.1871 0.070 Uiso 1 1 calc R
H26B H 0.5867 0.8258 0.1555 0.070 Uiso 1 1 calc R
H26C H 0.7209 0.7863 0.1047 0.070 Uiso 1 1 calc R

loop_
_atom_site_aniso_label
_atom_site_aniso_U_11
_atom_site_aniso_U_22
_atom_site_aniso_U_33
_atom_site_aniso_U_23
_atom_site_aniso_U_13
_atom_site_aniso_U_12
N1 0.049(4) 0.019(3) 0.018(3) -0.003(2) -0.007(2) 0.004(2)
O1 0.056(3) 0.028(2) 0.022(2) 0.0028(18) -0.001(2) 0.002(2)
O2 0.047(3) 0.021(2) 0.048(3) 0.001(2) -0.002(2) 0.006(2)
O3 0.037(3) 0.039(3) 0.026(2) -0.0087(19) 0.001(2) -0.007(2)
C1 0.026(4) 0.025(3) 0.021(3) -0.001(2) 0.000(3) -0.001(3)
C2 0.030(4) 0.019(3) 0.027(3) 0.001(2) 0.009(3) 0.001(3)
C3 0.044(4) 0.031(4) 0.026(3) -0.002(3) 0.004(3) 0.004(3)
C4 0.047(5) 0.032(4) 0.052(4) -0.004(4) 0.014(4) 0.002(4)
C5 0.033(4) 0.031(4) 0.056(5) 0.008(4) 0.004(3) 0.016(3)
C6 0.035(4) 0.037(4) 0.036(4) 0.007(3) 0.003(3) 0.007(3)
C7 0.033(4) 0.031(3) 0.027(3) 0.000(3) 0.002(3) 0.000(3)
C8 0.039(4) 0.032(4) 0.015(3) 0.005(3) -0.002(3) 0.005(3)
C9 0.037(4) 0.016(3) 0.027(3) -0.001(3) 0.000(3) 0.003(3)
C10 0.049(5) 0.028(4) 0.034(4) 0.009(3) 0.010(3) 0.006(3)
C11 0.040(5) 0.028(4) 0.048(4) 0.003(3) 0.024(4) 0.007(3)
C12 0.032(4) 0.036(4) 0.047(4) 0.008(3) -0.001(4) 0.009(3)
C13 0.040(4) 0.020(3) 0.036(4) -0.001(3) 0.000(3) 0.001(3)
C14 0.029(4) 0.024(3) 0.022(3) 0.000(3) 0.004(3) 0.002(3)
C15 0.038(4) 0.028(3) 0.017(3) -0.003(3) 0.000(3) 0.001(3)
C16 0.034(4) 0.028(3) 0.020(3) -0.001(3) 0.004(3) 0.005(3)
C17 0.028(4) 0.032(3) 0.024(3) 0.001(3) -0.002(3) -0.004(3)
C18 0.038(4) 0.028(4) 0.025(3) 0.000(3) 0.002(3) -0.007(3)
C19 0.039(4) 0.031(4) 0.022(3) 0.000(3) 0.001(3) -0.002(3)
C20 0.025(4) 0.034(4) 0.039(4) 0.003(3) 0.004(3) -0.003(3)
C21 0.039(5) 0.027(4) 0.030(4) -0.001(3) -0.002(3) -0.004(3)
C22 0.041(4) 0.024(3) 0.028(3) 0.007(3) -0.002(3) 0.001(3)
C23 0.028(4) 0.032(4) 0.063(5) 0.007(3) 0.001(3) -0.003(3)
C24 0.041(4) 0.022(3) 0.048(4) 0.004(3) -0.003(3) -0.003(3)
C25 0.053(5) 0.038(4) 0.052(4) -0.011(3) 0.007(4) -0.009(4)
C26 0.063(5) 0.027(4) 0.051(4) -0.013(3) -0.010(4) 0.008(4)

loop_
_atom_type_symbol
_atom_type_description
_atom_type_scat_dispersion_real
_atom_type_scat_dispersion_imag
_atom_type_scat_source
C C 0.0033 0.0000 'International Tables Vol C Tables 4.2.6.8 and 6.1.1.4'
H H 0.0000 0.0000 'International Tables Vol C Tables 4.2.6.8 and 6.1.1.4'
N N 0.0061 0.0000 'International Tables Vol C Tables 4.2.6.8 and 6.1.1.4'
O O 0.0106 0.0000 'International Tables Vol C Tables 4.2.6.8 and 6.1.1.4'

loop_
_geom_angle_atom_site_label_1
_geom_angle_atom_site_label_2
_geom_angle_atom_site_label_3
_geom_angle
C18 N1 C19 124.2(5)
C18 N1 C17 114.4(4)
C19 N1 C17 119.6(4)
C22 O2 C26 116.4(5)
C17 O3 C25 115.9(4)
C14 C1 C2 108.2(4)
C14 C1 C15 106.4(4)
C2 C1 C15 105.3(5)
C14 C1 H1 112.2
C2 C1 H1 112.2
C15 C1 H1 112.2
C7 C2 C3 120.6(5)
C7 C2 C1 113.9(5)
C3 C2 C1 125.3(5)
C4 C3 C2 119.0(5)
C4 C3 H3 120.5
C2 C3 H3 120.5
C5 C4 C3 120.2(6)
C5 C4 H4 119.9
C3 C4 H4 119.9
C6 C5 C4 120.8(6)
C6 C5 H5 119.6
C4 C5 H5 119.6
C5 C6 C7 119.0(6)
C5 C6 H6 120.5
C7 C6 H6 120.5
C2 C7 C6 120.3(6)
C2 C7 C8 113.5(5)
C6 C7 C8 126.1(5)
C9 C8 C7 109.0(5)
C9 C8 C16 106.6(5)
C7 C8 C16 104.0(4)
C9 C8 H8 112.3
C7 C8 H8 112.3
C16 C8 H8 112.3
C10 C9 C14 119.1(6)
C10 C9 C8 127.2(5)
C14 C9 C8 113.6(5)
C9 C10 C11 120.7(6)
C9 C10 H10 119.6
C11 C10 H10 119.6
C10 C11 C12 119.7(6)
C10 C11 H11 120.1
C12 C11 H11 120.1
C13 C12 C11 119.5(6)
C13 C12 H12 120.2
C11 C12 H12 120.2
C14 C13 C12 121.0(6)
C14 C13 H13 119.5
C12 C13 H13 119.5
C13 C14 C9 119.9(6)
C13 C14 C1 127.2(5)
C9 C14 C1 112.8(5)
C18 C15 C1 111.0(5)
C18 C15 C16 104.2(4)
C1 C15 C16 109.9(4)
C18 C15 H15 110.5
C1 C15 H15 110.5
C16 C15 H15 110.5
C17 C16 C15 107.0(4)
C17 C16 C8 111.7(4)
C15 C16 C8 109.2(5)
C17 C16 H16 109.6
C15 C16 H16 109.6
C8 C16 H16 109.6
O3 C17 N1 112.5(4)
O3 C17 C16 115.4(5)
N1 C17 C16 104.2(4)
O3 C17 H17 108.1
N1 C17 H17 108.1
C16 C17 H17 108.1
O1 C18 N1 124.3(5)
O1 C18 C15 125.5(5)
N1 C18 C15 110.2(5)
C24 C19 C20 119.9(6)
C24 C19 N1 119.9(6)
C20 C19 N1 120.2(6)
C19 C20 C21 119.9(6)
C19 C20 H20 120.0
C21 C20 H20 120.0
C22 C21 C20 119.6(6)
C22 C21 H21 120.2
C20 C21 H21 120.2
C21 C22 O2 125.7(6)
C21 C22 C23 120.7(6)
O2 C22 C23 113.6(6)
C24 C23 C22 119.7(6)
C24 C23 H23 120.1
C22 C23 H23 120.1
C19 C24 C23 120.2(6)
C19 C24 H24 119.9
C23 C24 H24 119.9
O3 C25 H25A 109.5
O3 C25 H25B 109.5
H25A C25 H25B 109.5
O3 C25 H25C 109.5
H25A C25 H25C 109.5
H25B C25 H25C 109.5
O2 C26 H26A 109.5
O2 C26 H26B 109.5
H26A C26 H26B 109.5
O2 C26 H26C 109.5
H26A C26 H26C 109.5
H26B C26 H26C 109.5

loop_
_geom_bond_atom_site_label_1
_geom_bond_atom_site_label_2
_geom_bond_distance
N1 C18 1.362(6)
N1 C19 1.423(7)
N1 C17 1.461(6)
O1 C18 1.227(6)
O2 C22 1.376(7)
O2 C26 1.441(7)
O3 C17 1.400(6)
O3 C25 1.421(7)
C1 C14 1.507(8)
C1 C2 1.525(8)
C1 C15 1.552(7)
C1 H1 1.0000
C2 C7 1.374(7)
C2 C3 1.392(7)
C3 C4 1.385(8)
C3 H3 0.9500
C4 C5 1.379(8)
C4 H4 0.9500
C5 C6 1.384(8)
C5 H5 0.9500
C6 C7 1.390(8)
C6 H6 0.9500
C7 C8 1.525(8)
C8 C9 1.500(8)
C8 C16 1.569(7)
C8 H8 1.0000
C9 C10 1.379(8)
C9 C14 1.416(7)
C10 C11 1.386(9)
C10 H10 0.9500
C11 C12 1.395(8)
C11 H11 0.9500
C12 C13 1.386(8)
C12 H12 0.9500
C13 C14 1.363(8)
C13 H13 0.9500
C15 C18 1.503(8)
C15 C16 1.556(7)
C15 H15 1.0000
C16 C17 1.539(7)
C16 H16 1.0000
C17 H17 1.0000
C19 C24 1.372(8)
C19 C20 1.388(8)
C20 C21 1.406(8)
C20 H20 0.9500
C21 C22 1.352(8)
C21 H21 0.9500
C22 C23 1.397(8)
C23 C24 1.384(8)
C23 H23 0.9500
C24 H24 0.9500
C25 H25A 0.9800
C25 H25B 0.9800
C25 H25C 0.9800
C26 H26A 0.9800
C26 H26B 0.9800
C26 H26C 0.9800
